data_4328332
loop_
_publ_author_name
'Ying Yang'
'Haipu Li'
'Chen Wang'
'Herbert W. Roesky'

_publ_contact_author
;
Herbert W. ROESKY
;
_publ_contact_author_address
;
Institut fuer Anorganische Chemie
Universitaet Goettingen
Tammannstrasse 4, 37077 Goettingen (Germany)
;
_publ_contact_author_email hroesky@gwdg.de
_publ_section_title
;
 Studies of the Ligand Effect on the Synthesis of Dialuminoxanes by
 Various \b-Diketiminato Ligands
;
_journal_name_full 'Inorganic Chemistry'
_journal_page_first 2204
_journal_page_last 2211
_journal_paper_doi 10.1021/ic2021879
_journal_volume 51
_journal_year 2012
_chemical_formula_sum 'C44 H56 Al2 N4 O'
_chemical_formula_weight 710.89
_chemical_name_common '[LAl(Me)]2(mu-O)'
_chemical_name_systematic
; 
 ? 
;
_space_group_IT_number 14
_symmetry_cell_setting monoclinic
_symmetry_space_group_name_Hall '-P 2yn'
_symmetry_space_group_name_H-M 'P 1 21/n 1'
_atom_sites_solution_hydrogens geom
_atom_sites_solution_primary direct
_atom_sites_solution_secondary difmap
_audit_creation_method SHELXL-97
_cell_angle_alpha 90.00
_cell_angle_beta 104.644(4)
_cell_angle_gamma 90.00
_cell_formula_units_Z 4
_cell_length_a 11.1095(4)
_cell_length_b 25.7694(9)
_cell_length_c 15.0472(6)
_cell_measurement_reflns_used 3174
_cell_measurement_temperature 173(2)
_cell_measurement_theta_max 28.9816
_cell_measurement_theta_min 2.7356
_cell_volume 4167.9(3)
_computing_cell_refinement
;
CrysAlisPro, Oxford Diffraction Ltd.,
Version 1.171.34.44 (release 25-10-2010 CrysAlis171 .NET)
(compiled Oct 25 2010,18:11:34)
;
_computing_data_collection
;
CrysAlisPro, Oxford Diffraction Ltd.,
Version 1.171.34.44 (release 25-10-2010 CrysAlis171 .NET)
(compiled Oct 25 2010,18:11:34)
;
_computing_data_reduction
;
CrysAlisPro, Oxford Diffraction Ltd.,
Version 1.171.34.44 (release 25-10-2010 CrysAlis171 .NET)
(compiled Oct 25 2010,18:11:34)
;
_computing_molecular_graphics 'Bruker SHELXTL'
_computing_publication_material 'Bruker SHELXTL'
_computing_structure_refinement 'SHELXL-97 (Sheldrick, 1997)'
_computing_structure_solution 'SHELXS-97 (Sheldrick, 1990)'
_diffrn_ambient_temperature 173(2)
_diffrn_detector_area_resol_mean 16.1903
_diffrn_measured_fraction_theta_full 0.998
_diffrn_measured_fraction_theta_max 0.998
_diffrn_measurement_device_type 'Xcalibur, Sapphire3, Gemini ultra'
_diffrn_measurement_method '\w scans'
_diffrn_radiation_monochromator graphite
_diffrn_radiation_source 'Enhance (Mo) X-ray Source'
_diffrn_radiation_type 'Mo K\a'
_diffrn_radiation_wavelength 0.71073
_diffrn_reflns_av_R_equivalents 0.1056
_diffrn_reflns_av_sigmaI/netI 0.1184
_diffrn_reflns_limit_h_max 12
_diffrn_reflns_limit_h_min -13
_diffrn_reflns_limit_k_max 30
_diffrn_reflns_limit_k_min -30
_diffrn_reflns_limit_l_max 17
_diffrn_reflns_limit_l_min -17
_diffrn_reflns_number 26654
_diffrn_reflns_theta_full 25.00
_diffrn_reflns_theta_max 25.00
_diffrn_reflns_theta_min 2.74
_exptl_absorpt_coefficient_mu 0.107
_exptl_absorpt_correction_T_max 0.9947
_exptl_absorpt_correction_T_min 0.9790
_exptl_absorpt_correction_type multi-scan
_exptl_absorpt_process_details
;
CrysAlisPro, Oxford Diffraction Ltd.,
Version 1.171.34.44 (release 25-10-2010 CrysAlis171 .NET)
(compiled Oct 25 2010,18:11:34)
empirical absorption correction using spherical harmonics,
 implemented in SCALE3 ABSPACK scaling algorithm.
;
_exptl_crystal_colour Colorless
_exptl_crystal_density_diffrn 1.133
_exptl_crystal_description Block
_exptl_crystal_F_000 1528
_exptl_crystal_size_max 0.20
_exptl_crystal_size_mid 0.10
_exptl_crystal_size_min 0.05
_refine_diff_density_max 0.261
_refine_diff_density_min -0.265
_refine_diff_density_rms 0.053
_refine_ls_extinction_method none
_refine_ls_goodness_of_fit_ref 1.055
_refine_ls_hydrogen_treatment constr
_refine_ls_matrix_type full
_refine_ls_number_parameters 474
_refine_ls_number_reflns 7334
_refine_ls_number_restraints 0
_refine_ls_restrained_S_all 1.055
_refine_ls_R_factor_all 0.1348
_refine_ls_R_factor_gt 0.0797
_refine_ls_shift/su_max 0.000
_refine_ls_shift/su_mean 0.000
_refine_ls_structure_factor_coef Fsqd
_refine_ls_weighting_details 'calc w=1/[\s^2^(Fo^2^)+(0.0400P)^2^+0.5208P] where P=(Fo^2^+2Fc^2^)/3'
_refine_ls_weighting_scheme calc
_refine_ls_wR_factor_gt 0.1247
_refine_ls_wR_factor_ref 0.1410
_reflns_number_gt 4712
_reflns_number_total 7334
_reflns_threshold_expression >2sigma(I)
_cod_data_source_file ic2021879_si_002_05.cif
_cod_data_source_block compound07
_cod_database_code 4328332

loop_
_symmetry_equiv_pos_as_xyz
'x, y, z'
'-x+1/2, y+1/2, -z+1/2'
'-x, -y, -z'
'x-1/2, -y-1/2, z-1/2'

loop_
_atom_site_label
_atom_site_type_symbol
_atom_site_fract_x
_atom_site_fract_y
_atom_site_fract_z
_atom_site_U_iso_or_equiv
_atom_site_adp_type
_atom_site_occupancy
_atom_site_symmetry_multiplicity
_atom_site_calc_flag
_atom_site_refinement_flags
Al1 Al 0.41903(9) 0.12331(4) 0.69044(7) 0.0219(3) Uani 1 1 d .
Al2 Al 0.28039(9) 0.20484(4) 0.80228(7) 0.0211(3) Uani 1 1 d .
N1 N 0.3276(2) 0.08869(10) 0.58149(17) 0.0223(7) Uani 1 1 d .
N2 N 0.4732(2) 0.05995(10) 0.75509(17) 0.0217(7) Uani 1 1 d .
N3 N 0.2098(2) 0.26667(10) 0.74066(17) 0.0210(7) Uani 1 1 d .
N4 N 0.1318(2) 0.18598(10) 0.83708(18) 0.0214(7) Uani 1 1 d .
O1 O 0.3170(2) 0.15761(8) 0.73465(14) 0.0263(6) Uani 1 1 d .
C1 C 0.1930(3) 0.01991(14) 0.4961(2) 0.0430(11) Uani 1 1 d .
H1A H 0.1138 0.0387 0.4838 0.064 Uiso 1 1 calc R
H1B H 0.1785 -0.0170 0.5046 0.064 Uiso 1 1 calc R
H1C H 0.2303 0.0243 0.4441 0.064 Uiso 1 1 calc R
C2 C 0.2804(3) 0.04129(14) 0.5822(2) 0.0269(9) Uani 1 1 d .
C3 C 0.3131(3) 0.00853(13) 0.6577(2) 0.0275(9) Uani 1 1 d .
H3 H 0.2638 -0.0218 0.6558 0.033 Uiso 1 1 calc R
C4 C 0.4107(3) 0.01525(13) 0.7361(2) 0.0253(8) Uani 1 1 d .
C5 C 0.4469(4) -0.03082(13) 0.7986(3) 0.0396(10) Uani 1 1 d .
H5A H 0.5237 -0.0460 0.7895 0.059 Uiso 1 1 calc R
H5B H 0.3802 -0.0567 0.7843 0.059 Uiso 1 1 calc R
H5C H 0.4602 -0.0197 0.8626 0.059 Uiso 1 1 calc R
C6 C 0.5875(3) 0.06048(12) 0.8278(2) 0.0226(8) Uani 1 1 d .
C7 C 0.6989(3) 0.04886(13) 0.8053(2) 0.0277(9) Uani 1 1 d .
C8 C 0.8083(3) 0.05387(13) 0.8740(3) 0.0319(9) Uani 1 1 d .
H8 H 0.8853 0.0456 0.8608 0.038 Uiso 1 1 calc R
C9 C 0.8079(3) 0.07040(13) 0.9606(3) 0.0328(9) Uani 1 1 d .
H9 H 0.8842 0.0748 1.0058 0.039 Uiso 1 1 calc R
C10 C 0.6967(3) 0.08058(13) 0.9819(2) 0.0334(9) Uani 1 1 d .
H10 H 0.6969 0.0913 1.0423 0.040 Uiso 1 1 calc R
C11 C 0.5840(3) 0.07533(13) 0.9162(2) 0.0265(8) Uani 1 1 d .
C12 C 0.4629(3) 0.08291(14) 0.9414(2) 0.0374(10) Uani 1 1 d .
H12A H 0.4228 0.0492 0.9430 0.056 Uiso 1 1 calc R
H12B H 0.4084 0.1052 0.8957 0.056 Uiso 1 1 calc R
H12C H 0.4785 0.0993 1.0021 0.056 Uiso 1 1 calc R
C13 C 0.7032(3) 0.03002(15) 0.7120(2) 0.0409(10) Uani 1 1 d .
H13A H 0.7896 0.0297 0.7073 0.061 Uiso 1 1 calc R
H13B H 0.6539 0.0532 0.6651 0.061 Uiso 1 1 calc R
H13C H 0.6688 -0.0052 0.7025 0.061 Uiso 1 1 calc R
C14 C 0.2997(3) 0.11787(13) 0.4963(2) 0.0266(9) Uani 1 1 d .
C15 C 0.3836(3) 0.11555(14) 0.4412(2) 0.0338(9) Uani 1 1 d .
C16 C 0.3615(4) 0.14562(16) 0.3638(3) 0.0467(11) Uani 1 1 d .
H16 H 0.4178 0.1445 0.3257 0.056 Uiso 1 1 calc R
C17 C 0.2595(4) 0.17735(16) 0.3405(3) 0.0438(11) Uani 1 1 d .
H17 H 0.2462 0.1983 0.2869 0.053 Uiso 1 1 calc R
C18 C 0.1761(4) 0.17910(15) 0.3942(3) 0.0425(11) Uani 1 1 d .
H18 H 0.1052 0.2010 0.3772 0.051 Uiso 1 1 calc R
C19 C 0.1950(3) 0.14895(14) 0.4734(2) 0.0302(9) Uani 1 1 d .
C20 C 0.1024(3) 0.15051(15) 0.5312(2) 0.0414(10) Uani 1 1 d .
H20A H 0.0514 0.1190 0.5204 0.062 Uiso 1 1 calc R
H20B H 0.0487 0.1810 0.5144 0.062 Uiso 1 1 calc R
H20C H 0.1467 0.1526 0.5962 0.062 Uiso 1 1 calc R
C21 C 0.4956(4) 0.08024(15) 0.4656(3) 0.0472(11) Uani 1 1 d .
H21A H 0.5306 0.0765 0.4123 0.071 Uiso 1 1 calc R
H21B H 0.4706 0.0461 0.4833 0.071 Uiso 1 1 calc R
H21C H 0.5585 0.0952 0.5169 0.071 Uiso 1 1 calc R
C22 C -0.0931(3) 0.18218(14) 0.8229(3) 0.0400(10) Uani 1 1 d .
H22A H -0.0928 0.1442 0.8196 0.060 Uiso 1 1 calc R
H22B H -0.1688 0.1956 0.7808 0.060 Uiso 1 1 calc R
H22C H -0.0906 0.1930 0.8857 0.060 Uiso 1 1 calc R
C23 C 0.0186(3) 0.20313(13) 0.7961(2) 0.0278(9) Uani 1 1 d .
C24 C -0.0023(3) 0.24221(13) 0.7294(2) 0.0272(9) Uani 1 1 d .
H24 H -0.0859 0.2473 0.6952 0.033 Uiso 1 1 calc R
C25 C 0.0876(3) 0.27444(12) 0.7083(2) 0.0232(8) Uani 1 1 d .
C26 C 0.0420(3) 0.32130(13) 0.6501(2) 0.0329(9) Uani 1 1 d .
H26A H 0.0630 0.3527 0.6874 0.049 Uiso 1 1 calc R
H26B H -0.0485 0.3191 0.6259 0.049 Uiso 1 1 calc R
H26C H 0.0817 0.3226 0.5989 0.049 Uiso 1 1 calc R
C27 C 0.2920(3) 0.30795(13) 0.7298(2) 0.0248(8) Uani 1 1 d .
C28 C 0.3170(3) 0.34790(13) 0.7953(2) 0.0278(9) Uani 1 1 d .
C29 C 0.3995(3) 0.38675(14) 0.7862(3) 0.0408(10) Uani 1 1 d .
H29 H 0.4172 0.4143 0.8296 0.049 Uiso 1 1 calc R
C30 C 0.4562(3) 0.38556(16) 0.7141(3) 0.0463(11) Uani 1 1 d .
H30 H 0.5134 0.4121 0.7088 0.056 Uiso 1 1 calc R
C31 C 0.4305(3) 0.34657(15) 0.6504(3) 0.0400(10) Uani 1 1 d .
H31 H 0.4704 0.3463 0.6015 0.048 Uiso 1 1 calc R
C32 C 0.3473(3) 0.30746(14) 0.6562(2) 0.0304(9) Uani 1 1 d .
C33 C 0.3153(4) 0.26668(15) 0.5828(2) 0.0432(11) Uani 1 1 d .
H33A H 0.2307 0.2726 0.5449 0.065 Uiso 1 1 calc R
H33B H 0.3200 0.2323 0.6114 0.065 Uiso 1 1 calc R
H33C H 0.3742 0.2685 0.5442 0.065 Uiso 1 1 calc R
C34 C 0.2552(3) 0.34913(14) 0.8729(2) 0.0386(10) Uani 1 1 d .
H34A H 0.2897 0.3777 0.9146 0.058 Uiso 1 1 calc R
H34B H 0.2700 0.3162 0.9065 0.058 Uiso 1 1 calc R
H34C H 0.1656 0.3543 0.8485 0.058 Uiso 1 1 calc R
C35 C 0.1458(3) 0.14867(13) 0.9106(2) 0.0229(8) Uani 1 1 d .
C36 C 0.1718(3) 0.16631(14) 1.0009(2) 0.0284(9) Uani 1 1 d .
C37 C 0.1955(3) 0.12993(17) 1.0709(3) 0.0413(11) Uani 1 1 d .
H37 H 0.2152 0.1412 1.1330 0.050 Uiso 1 1 calc R
C38 C 0.1909(3) 0.07780(17) 1.0518(3) 0.0471(12) Uani 1 1 d .
H38 H 0.2073 0.0534 1.1008 0.057 Uiso 1 1 calc R
C39 C 0.1628(3) 0.06061(15) 0.9625(3) 0.0413(11) Uani 1 1 d .
H39 H 0.1589 0.0244 0.9502 0.050 Uiso 1 1 calc R
C40 C 0.1402(3) 0.09554(14) 0.8901(3) 0.0312(9) Uani 1 1 d .
C41 C 0.1106(4) 0.07667(14) 0.7916(3) 0.0443(11) Uani 1 1 d .
H41A H 0.1184 0.0388 0.7908 0.066 Uiso 1 1 calc R
H41B H 0.1689 0.0923 0.7602 0.066 Uiso 1 1 calc R
H41C H 0.0254 0.0867 0.7601 0.066 Uiso 1 1 calc R
C42 C 0.1711(4) 0.22333(15) 1.0227(3) 0.0426(11) Uani 1 1 d .
H42A H 0.1706 0.2278 1.0873 0.064 Uiso 1 1 calc R
H42B H 0.0967 0.2395 0.9833 0.064 Uiso 1 1 calc R
H42C H 0.2456 0.2398 1.0117 0.064 Uiso 1 1 calc R
C43 C 0.5607(3) 0.16331(14) 0.6728(3) 0.0378(10) Uani 1 1 d .
H43A H 0.5363 0.1823 0.6146 0.057 Uiso 1 1 calc R
H43B H 0.6294 0.1397 0.6716 0.057 Uiso 1 1 calc R
H43C H 0.5875 0.1880 0.7235 0.057 Uiso 1 1 calc R
C44 C 0.4180(3) 0.22203(13) 0.9062(2) 0.0301(9) Uani 1 1 d .
H44A H 0.4137 0.2004 0.9589 0.045 Uiso 1 1 calc R
H44B H 0.4128 0.2587 0.9220 0.045 Uiso 1 1 calc R
H44C H 0.4968 0.2156 0.8901 0.045 Uiso 1 1 calc R

loop_
_atom_site_aniso_label
_atom_site_aniso_U_11
_atom_site_aniso_U_22
_atom_site_aniso_U_33
_atom_site_aniso_U_23
_atom_site_aniso_U_13
_atom_site_aniso_U_12
Al1 0.0239(6) 0.0194(6) 0.0219(6) 0.0007(5) 0.0050(5) 0.0015(5)
Al2 0.0235(6) 0.0172(6) 0.0226(6) 0.0011(5) 0.0060(5) 0.0008(4)
N1 0.0231(17) 0.0225(17) 0.0226(16) -0.0020(13) 0.0083(13) -0.0001(13)
N2 0.0223(17) 0.0184(16) 0.0231(16) -0.0010(13) 0.0032(13) 0.0021(13)
N3 0.0226(17) 0.0170(16) 0.0236(16) 0.0007(13) 0.0065(13) -0.0011(13)
N4 0.0205(17) 0.0178(16) 0.0257(16) 0.0011(13) 0.0055(13) 0.0006(12)
O1 0.0315(14) 0.0235(13) 0.0253(13) -0.0011(11) 0.0097(11) 0.0030(11)
C1 0.048(3) 0.036(2) 0.041(2) -0.008(2) 0.003(2) -0.011(2)
C2 0.024(2) 0.027(2) 0.030(2) -0.0064(18) 0.0084(17) -0.0002(17)
C3 0.029(2) 0.021(2) 0.034(2) -0.0031(17) 0.0103(18) -0.0062(16)
C4 0.029(2) 0.018(2) 0.032(2) -0.0003(17) 0.0142(18) 0.0011(16)
C5 0.049(3) 0.019(2) 0.046(3) 0.0050(19) 0.003(2) 0.0001(18)
C6 0.030(2) 0.0130(18) 0.023(2) 0.0013(15) 0.0033(17) 0.0004(15)
C7 0.032(2) 0.021(2) 0.031(2) 0.0050(17) 0.0102(18) 0.0018(16)
C8 0.027(2) 0.026(2) 0.042(2) 0.0037(19) 0.0074(19) -0.0026(17)
C9 0.030(2) 0.023(2) 0.038(2) 0.0052(18) -0.0039(18) -0.0017(17)
C10 0.045(3) 0.024(2) 0.028(2) 0.0010(17) 0.005(2) 0.0004(19)
C11 0.030(2) 0.021(2) 0.027(2) 0.0038(16) 0.0049(17) 0.0010(16)
C12 0.044(3) 0.039(2) 0.033(2) 0.0039(19) 0.0158(19) 0.0082(19)
C13 0.037(3) 0.046(3) 0.042(3) -0.004(2) 0.014(2) 0.007(2)
C14 0.035(2) 0.025(2) 0.0204(19) -0.0029(16) 0.0066(17) -0.0022(17)
C15 0.037(2) 0.038(2) 0.027(2) -0.0046(19) 0.0098(18) -0.0049(19)
C16 0.054(3) 0.055(3) 0.036(2) 0.003(2) 0.019(2) -0.002(2)
C17 0.059(3) 0.049(3) 0.021(2) 0.008(2) 0.006(2) -0.007(2)
C18 0.047(3) 0.042(3) 0.031(2) 0.000(2) -0.005(2) 0.005(2)
C19 0.027(2) 0.034(2) 0.026(2) -0.0025(18) 0.0009(17) 0.0002(18)
C20 0.036(2) 0.049(3) 0.038(2) 0.002(2) 0.0072(19) 0.010(2)
C21 0.049(3) 0.058(3) 0.044(3) 0.002(2) 0.028(2) 0.009(2)
C22 0.024(2) 0.036(2) 0.060(3) 0.010(2) 0.011(2) -0.0018(18)
C23 0.025(2) 0.021(2) 0.037(2) -0.0046(18) 0.0072(18) -0.0010(17)
C24 0.019(2) 0.030(2) 0.027(2) 0.0013(17) -0.0041(16) -0.0022(17)
C25 0.030(2) 0.0171(19) 0.0205(19) -0.0038(15) 0.0028(16) 0.0049(16)
C26 0.030(2) 0.032(2) 0.034(2) 0.0043(18) 0.0021(18) 0.0088(17)
C27 0.023(2) 0.021(2) 0.028(2) 0.0087(17) 0.0020(17) 0.0046(16)
C28 0.026(2) 0.020(2) 0.034(2) 0.0028(18) 0.0029(17) 0.0011(17)
C29 0.033(2) 0.025(2) 0.059(3) -0.001(2) 0.002(2) -0.0016(18)
C30 0.027(2) 0.036(3) 0.074(3) 0.021(2) 0.010(2) -0.0077(19)
C31 0.031(2) 0.042(3) 0.049(3) 0.017(2) 0.016(2) 0.004(2)
C32 0.027(2) 0.027(2) 0.038(2) 0.0109(18) 0.0097(18) 0.0065(17)
C33 0.056(3) 0.043(3) 0.036(2) 0.008(2) 0.022(2) 0.009(2)
C34 0.039(2) 0.028(2) 0.049(3) -0.007(2) 0.011(2) 0.0021(19)
C35 0.0175(19) 0.021(2) 0.032(2) 0.0087(17) 0.0110(16) 0.0007(15)
C36 0.023(2) 0.035(2) 0.029(2) 0.0048(18) 0.0100(17) 0.0004(17)
C37 0.029(2) 0.060(3) 0.036(2) 0.016(2) 0.0104(19) -0.002(2)
C38 0.034(3) 0.053(3) 0.057(3) 0.033(3) 0.017(2) 0.007(2)
C39 0.032(2) 0.027(2) 0.070(3) 0.019(2) 0.023(2) 0.0043(18)
C40 0.024(2) 0.027(2) 0.046(2) 0.008(2) 0.0152(18) 0.0022(17)
C41 0.049(3) 0.029(2) 0.062(3) -0.009(2) 0.028(2) -0.008(2)
C42 0.043(3) 0.053(3) 0.034(2) -0.009(2) 0.015(2) -0.004(2)
C43 0.033(2) 0.029(2) 0.052(3) 0.002(2) 0.012(2) -0.0006(18)
C44 0.030(2) 0.028(2) 0.031(2) -0.0006(17) 0.0063(17) -0.0012(17)

loop_
_atom_type_symbol
_atom_type_description
_atom_type_scat_dispersion_real
_atom_type_scat_dispersion_imag
_atom_type_scat_source
C C 0.0033 0.0016 'International Tables Vol C Tables 4.2.6.8 and 6.1.1.4'
H H 0.0000 0.0000 'International Tables Vol C Tables 4.2.6.8 and 6.1.1.4'
O O 0.0106 0.0060 'International Tables Vol C Tables 4.2.6.8 and 6.1.1.4'
N N 0.0061 0.0033 'International Tables Vol C Tables 4.2.6.8 and 6.1.1.4'
Al Al 0.0645 0.0514 'International Tables Vol C Tables 4.2.6.8 and 6.1.1.4'

loop_
_geom_angle_atom_site_label_1
_geom_angle_atom_site_label_2
_geom_angle_atom_site_label_3
_geom_angle
O1 Al1 N1 108.37(12)
O1 Al1 N2 113.50(12)
N1 Al1 N2 93.90(12)
O1 Al1 C43 114.73(14)
N1 Al1 C43 113.60(14)
N2 Al1 C43 110.96(14)
O1 Al2 N3 115.96(11)
O1 Al2 N4 109.57(12)
N3 Al2 N4 93.89(12)
O1 Al2 C44 112.75(14)
N3 Al2 C44 110.10(14)
N4 Al2 C44 113.26(14)
C2 N1 C14 119.1(3)
C2 N1 Al1 123.0(2)
C14 N1 Al1 117.6(2)
C4 N2 C6 118.5(3)
C4 N2 Al1 123.1(2)
C6 N2 Al1 118.5(2)
C25 N3 C27 117.6(3)
C25 N3 Al2 123.8(2)
C27 N3 Al2 118.5(2)
C23 N4 C35 118.9(3)
C23 N4 Al2 124.6(2)
C35 N4 Al2 116.4(2)
Al1 O1 Al2 152.91(15)
C2 C1 H1A 109.5
C2 C1 H1B 109.5
H1A C1 H1B 109.5
C2 C1 H1C 109.5
H1A C1 H1C 109.5
H1B C1 H1C 109.5
N1 C2 C3 122.9(3)
N1 C2 C1 119.7(3)
C3 C2 C1 117.3(3)
C2 C3 C4 127.1(3)
C2 C3 H3 116.5
C4 C3 H3 116.5
N2 C4 C3 122.5(3)
N2 C4 C5 120.3(3)
C3 C4 C5 117.2(3)
C4 C5 H5A 109.5
C4 C5 H5B 109.5
H5A C5 H5B 109.5
C4 C5 H5C 109.5
H5A C5 H5C 109.5
H5B C5 H5C 109.5
C11 C6 C7 122.1(3)
C11 C6 N2 119.5(3)
C7 C6 N2 118.3(3)
C8 C7 C6 117.5(3)
C8 C7 C13 120.0(3)
C6 C7 C13 122.5(3)
C9 C8 C7 121.6(3)
C9 C8 H8 119.2
C7 C8 H8 119.2
C8 C9 C10 119.9(3)
C8 C9 H9 120.1
C10 C9 H9 120.1
C9 C10 C11 121.0(3)
C9 C10 H10 119.5
C11 C10 H10 119.5
C10 C11 C6 117.9(3)
C10 C11 C12 120.7(3)
C6 C11 C12 121.3(3)
C11 C12 H12A 109.5
C11 C12 H12B 109.5
H12A C12 H12B 109.5
C11 C12 H12C 109.5
H12A C12 H12C 109.5
H12B C12 H12C 109.5
C7 C13 H13A 109.5
C7 C13 H13B 109.5
H13A C13 H13B 109.5
C7 C13 H13C 109.5
H13A C13 H13C 109.5
H13B C13 H13C 109.5
C19 C14 C15 121.5(3)
C19 C14 N1 119.9(3)
C15 C14 N1 118.5(3)
C16 C15 C14 118.6(4)
C16 C15 C21 120.5(3)
C14 C15 C21 120.9(3)
C15 C16 C17 121.0(4)
C15 C16 H16 119.5
C17 C16 H16 119.5
C16 C17 C18 120.4(4)
C16 C17 H17 119.8
C18 C17 H17 119.8
C17 C18 C19 120.4(4)
C17 C18 H18 119.8
C19 C18 H18 119.8
C14 C19 C18 118.1(3)
C14 C19 C20 121.8(3)
C18 C19 C20 120.1(3)
C19 C20 H20A 109.5
C19 C20 H20B 109.5
H20A C20 H20B 109.5
C19 C20 H20C 109.5
H20A C20 H20C 109.5
H20B C20 H20C 109.5
C15 C21 H21A 109.5
C15 C21 H21B 109.5
H21A C21 H21B 109.5
C15 C21 H21C 109.5
H21A C21 H21C 109.5
H21B C21 H21C 109.5
C23 C22 H22A 109.5
C23 C22 H22B 109.5
H22A C22 H22B 109.5
C23 C22 H22C 109.5
H22A C22 H22C 109.5
H22B C22 H22C 109.5
N4 C23 C24 122.6(3)
N4 C23 C22 120.4(3)
C24 C23 C22 116.9(3)
C25 C24 C23 126.3(3)
C25 C24 H24 116.8
C23 C24 H24 116.8
N3 C25 C24 123.2(3)
N3 C25 C26 119.6(3)
C24 C25 C26 117.1(3)
C25 C26 H26A 109.5
C25 C26 H26B 109.5
H26A C26 H26B 109.5
C25 C26 H26C 109.5
H26A C26 H26C 109.5
H26B C26 H26C 109.5
C32 C27 C28 121.0(3)
C32 C27 N3 120.2(3)
C28 C27 N3 118.8(3)
C29 C28 C27 118.5(3)
C29 C28 C34 120.4(3)
C27 C28 C34 121.0(3)
C30 C29 C28 120.3(4)
C30 C29 H29 119.9
C28 C29 H29 119.9
C31 C30 C29 120.6(4)
C31 C30 H30 119.7
C29 C30 H30 119.7
C30 C31 C32 121.0(4)
C30 C31 H31 119.5
C32 C31 H31 119.5
C31 C32 C27 118.5(4)
C31 C32 C33 120.1(3)
C27 C32 C33 121.3(3)
C32 C33 H33A 109.5
C32 C33 H33B 109.5
H33A C33 H33B 109.5
C32 C33 H33C 109.5
H33A C33 H33C 109.5
H33B C33 H33C 109.5
C28 C34 H34A 109.5
C28 C34 H34B 109.5
H34A C34 H34B 109.5
C28 C34 H34C 109.5
H34A C34 H34C 109.5
H34B C34 H34C 109.5
C36 C35 C40 121.3(3)
C36 C35 N4 119.1(3)
C40 C35 N4 119.5(3)
C37 C36 C35 118.3(3)
C37 C36 C42 120.3(3)
C35 C36 C42 121.3(3)
C38 C37 C36 121.0(4)
C38 C37 H37 119.5
C36 C37 H37 119.5
C37 C38 C39 120.5(4)
C37 C38 H38 119.8
C39 C38 H38 119.8
C38 C39 C40 120.7(4)
C38 C39 H39 119.7
C40 C39 H39 119.7
C39 C40 C35 118.2(3)
C39 C40 C41 120.8(3)
C35 C40 C41 121.0(3)
C40 C41 H41A 109.5
C40 C41 H41B 109.5
H41A C41 H41B 109.5
C40 C41 H41C 109.5
H41A C41 H41C 109.5
H41B C41 H41C 109.5
C36 C42 H42A 109.5
C36 C42 H42B 109.5
H42A C42 H42B 109.5
C36 C42 H42C 109.5
H42A C42 H42C 109.5
H42B C42 H42C 109.5
Al1 C43 H43A 109.5
Al1 C43 H43B 109.5
H43A C43 H43B 109.5
Al1 C43 H43C 109.5
H43A C43 H43C 109.5
H43B C43 H43C 109.5
Al2 C44 H44A 109.5
Al2 C44 H44B 109.5
H44A C44 H44B 109.5
Al2 C44 H44C 109.5
H44A C44 H44C 109.5
H44B C44 H44C 109.5

loop_
_geom_bond_atom_site_label_1
_geom_bond_atom_site_label_2
_geom_bond_distance
Al1 O1 1.700(2)
Al1 N1 1.917(3)
Al1 N2 1.918(3)
Al1 C43 1.955(4)
Al2 O1 1.700(2)
Al2 N3 1.909(3)
Al2 N4 1.917(3)
Al2 C44 1.941(3)
N1 C2 1.330(4)
N1 C14 1.450(4)
N2 C4 1.338(4)
N2 C6 1.452(4)
N3 C25 1.337(4)
N3 C27 1.438(4)
N4 C23 1.328(4)
N4 C35 1.444(4)
C1 C2 1.513(4)
C1 H1A 0.9800
C1 H1B 0.9800
C1 H1C 0.9800
C2 C3 1.388(4)
C3 C4 1.396(4)
C3 H3 0.9500
C4 C5 1.504(4)
C5 H5A 0.9800
C5 H5B 0.9800
C5 H5C 0.9800
C6 C11 1.393(4)
C6 C7 1.397(4)
C7 C8 1.388(5)
C7 C13 1.497(5)
C8 C9 1.371(5)
C8 H8 0.9500
C9 C10 1.378(5)
C9 H9 0.9500
C10 C11 1.392(5)
C10 H10 0.9500
C11 C12 1.500(4)
C12 H12A 0.9800
C12 H12B 0.9800
C12 H12C 0.9800
C13 H13A 0.9800
C13 H13B 0.9800
C13 H13C 0.9800
C14 C19 1.383(5)
C14 C15 1.397(5)
C15 C16 1.368(5)
C15 C21 1.511(5)
C16 C17 1.369(5)
C16 H16 0.9500
C17 C18 1.376(5)
C17 H17 0.9500
C18 C19 1.393(5)
C18 H18 0.9500
C19 C20 1.505(5)
C20 H20A 0.9800
C20 H20B 0.9800
C20 H20C 0.9800
C21 H21A 0.9800
C21 H21B 0.9800
C21 H21C 0.9800
C22 C23 1.499(5)
C22 H22A 0.9800
C22 H22B 0.9800
C22 H22C 0.9800
C23 C24 1.399(4)
C24 C25 1.396(4)
C24 H24 0.9500
C25 C26 1.503(4)
C26 H26A 0.9800
C26 H26B 0.9800
C26 H26C 0.9800
C27 C32 1.397(5)
C27 C28 1.404(5)
C28 C29 1.388(5)
C28 C34 1.497(5)
C29 C30 1.386(5)
C29 H29 0.9500
C30 C31 1.368(5)
C30 H30 0.9500
C31 C32 1.385(5)
C31 H31 0.9500
C32 C33 1.500(5)
C33 H33A 0.9800
C33 H33B 0.9800
C33 H33C 0.9800
C34 H34A 0.9800
C34 H34B 0.9800
C34 H34C 0.9800
C35 C36 1.392(4)
C35 C40 1.401(5)
C36 C37 1.385(5)
C36 C42 1.506(5)
C37 C38 1.372(5)
C37 H37 0.9500
C38 C39 1.375(5)
C38 H38 0.9500
C39 C40 1.385(5)
C39 H39 0.9500
C40 C41 1.515(5)
C41 H41A 0.9800
C41 H41B 0.9800
C41 H41C 0.9800
C42 H42A 0.9800
C42 H42B 0.9800
C42 H42C 0.9800
C43 H43A 0.9800
C43 H43B 0.9800
C43 H43C 0.9800
C44 H44A 0.9800
C44 H44B 0.9800
C44 H44C 0.9800
